data_9014390
loop_
_publ_author_name
'Gatta, G. D.'
'McIntyre, G. J.'
'Swanson, J. G.'
'Jacobsen, S. D.'

_publ_section_title
;
 Minerals in cement chemistry: A single-crystal neutron diffraction and
 Raman spectroscopic study of thaumasite, Ca3Si(OH)6(CO3)(SO4)*12H2O
 Note: T = 22.5 K
;
_journal_name_full 'American Mineralogist'
_journal_page_first 1060
_journal_page_last 1069
_journal_paper_doi 10.2138/am.2012.4058
_journal_volume 97
_journal_year 2012
_chemical_compound_source Synthetic
_chemical_formula_sum 'C H30 Ca3 O25 S Si'
_chemical_name_mineral Thaumasite
_space_group_IT_number 173
_symmetry_space_group_name_Hall 'P 6c'
_symmetry_space_group_name_H-M 'P 63'
_cell_angle_alpha 90
_cell_angle_beta 90
_cell_angle_gamma 120
_cell_length_a 11.0360
_cell_length_b 11.0360
_cell_length_c 10.3845
_cell_formula_units_Z 2
_cell_volume 1095.316
_database_code_amcsd 0019079
_exptl_crystal_density_diffrn 1.888
_cod_original_formula_sum 'Ca3 Si C S O25 H30'
_cod_database_code 9014390

loop_
_space_group_symop_operation_xyz
x,y,z
x-y,x,1/2+z
-y,x-y,z
-x,-y,1/2+z
-x+y,-x,z
y,-x+y,1/2+z

loop_
_atom_site_aniso_label
_atom_site_aniso_U_11
_atom_site_aniso_U_22
_atom_site_aniso_U_33
_atom_site_aniso_U_12
_atom_site_aniso_U_13
_atom_site_aniso_U_23
Ca 0.00360 0.00380 0.00190 0.00210 -0.00070 -0.00090
Si 0.00150 0.00150 0.00050 0.00070 0.00000 0.00000
C 0.00510 0.00510 0.00850 0.00250 0.00000 0.00000
O1 0.00460 0.00510 0.01110 0.00150 -0.00030 -0.00300
O2 0.00740 0.00520 0.00520 0.00270 0.00020 -0.00030
O3 0.00360 0.00430 0.00780 0.00140 0.00100 0.00200
O4 0.00340 0.00430 0.00550 0.00130 0.00140 -0.00130
O5 0.00490 0.00580 0.00620 0.00260 -0.00040 -0.00010
O6 0.00240 0.00560 0.00590 0.00180 -0.00030 0.00000
O7 0.00350 0.00460 0.00110 0.00190 -0.00020 -0.00040
O8 0.00340 0.00310 0.00450 0.00130 0.00000 0.00050
O9 0.00460 0.00460 0.00250 0.00230 0.00000 0.00000
H74 0.01200 0.01700 0.02000 0.00200 0.00400 0.00200
H83 0.01300 0.01200 0.01600 0.00100 -0.00400 -0.00400
H12 0.02350 0.01640 0.03200 0.01350 -0.00200 -0.00100
H19 0.01200 0.02300 0.02800 0.00570 -0.00100 0.00100
H25 0.02600 0.01800 0.01000 0.00900 0.00500 0.00600
H26 0.02000 0.01900 0.01900 0.00800 -0.00100 -0.00800
H35 0.01900 0.01400 0.02500 0.00600 0.00400 0.00600
H36 0.01800 0.02000 0.02600 0.01000 -0.00100 0.00300
H45 0.01300 0.01400 0.02400 0.00300 0.00200 -0.00100
H46 0.01500 0.02600 0.02300 0.01300 0.00100 -0.00200

loop_
_atom_site_label
_atom_site_fract_x
_atom_site_fract_y
_atom_site_fract_z
_atom_site_U_iso_or_equiv
Ca 0.19374 0.98693 0.25460 0.00300
Si 0.00000 0.00000 0.00420 0.00110
C 0.33333 0.66667 0.46170 0.00620
S 0.33333 0.66667 0.98550 0.00110
O1 0.39149 0.22717 0.25305 0.00730
O2 0.26355 0.40223 0.25438 0.00620
O3 0.00415 0.33972 0.07188 0.00550
O4 0.02555 0.34834 0.43514 0.00470
O5 0.20084 0.62403 0.45997 0.00570
O6 0.19079 0.62274 0.03458 0.00470
O7 0.13196 0.12510 0.10833 0.00310
O8 0.13134 0.12444 0.39906 0.00380
O9 0.33333 0.66667 0.84430 0.00390
H74 0.21530 0.19330 0.06110 0.01850
H83 0.21140 0.19650 0.44450 0.01620
H12 0.36510 0.29840 0.25340 0.02220
H19 0.49030 0.27150 0.27420 0.02240
H25 0.30180 0.46420 0.18010 0.01910
H26 0.29920 0.46330 0.33050 0.02030
H35 0.07600 0.43710 0.05780 0.02020
H36 -0.08230 0.33610 0.04820 0.02120
H45 0.09860 0.44770 0.44690 0.01890
H46 -0.06190 0.34700 0.45750 0.02000

loop_
_cod_related_entry_id
_cod_related_entry_database
_cod_related_entry_code
1 AMCSD 0019079
